data_4310196
loop_
_publ_author_name
'Noorjahan Begum'
'Md. Iqbal Hyder'
'Shariff E. Kabir'
'G. M. Golzar Hossain'
'Ebbe Nordlander'
'Dalia Rokhsana'
'Edward Rosenberg'

_publ_section_title
;
Dithiolate Complexes of Manganese and Rhenium: X-ray Structure and
Properties of an Unusual Mixed Valence Cluster Mn3(CO)6(\m-\h2-SCH2CH2CH2S)3
;
_journal_name_full 'Inorganic Chemistry'
_journal_page_first 9887
_journal_page_last 9894
_journal_paper_doi 10.1021/ic050987b
_journal_volume 44
_journal_year 2005
_chemical_formula_sum 'C20 H12 Mn2 O6 S4'
_chemical_formula_weight 586.42
_chemical_name_systematic
; 
 ? 
;
_space_group_IT_number 2
_symmetry_cell_setting triclinic
_symmetry_space_group_name_Hall '-P 1'
_symmetry_space_group_name_H-M 'P -1'
_atom_sites_solution_hydrogens geom
_atom_sites_solution_primary direct
_atom_sites_solution_secondary difmap
_audit_creation_method SHELXL-97
_cell_angle_alpha 112.5374(16)
_cell_angle_beta 102.6802(17)
_cell_angle_gamma 97.6174(14)
_cell_formula_units_Z 2
_cell_length_a 9.6392(3)
_cell_length_b 11.1210(4)
_cell_length_c 12.2659(2)
_cell_measurement_temperature 150(2)
_cell_volume 1150.07(6)
_computing_structure_refinement 'SHELXL-97 (Sheldrick, 1997)'
_computing_structure_solution 'SHELXS-97 (Sheldrick, 1990)'
_diffrn_ambient_temperature 150(2)
_diffrn_measured_fraction_theta_full 0.988
_diffrn_measured_fraction_theta_max 0.988
_diffrn_radiation_monochromator graphite
_diffrn_radiation_source 'fine-focus sealed tube'
_diffrn_radiation_type MoK\a
_diffrn_radiation_wavelength 0.71073
_diffrn_reflns_av_R_equivalents 0.0459
_diffrn_reflns_av_sigmaI/netI 0.0429
_diffrn_reflns_limit_h_max 12
_diffrn_reflns_limit_h_min -12
_diffrn_reflns_limit_k_max 14
_diffrn_reflns_limit_k_min -14
_diffrn_reflns_limit_l_max 15
_diffrn_reflns_limit_l_min -15
_diffrn_reflns_number 16777
_diffrn_reflns_theta_full 27.47
_diffrn_reflns_theta_max 27.47
_diffrn_reflns_theta_min 1.88
_exptl_absorpt_coefficient_mu 1.496
_exptl_absorpt_correction_T_max 0.8068
_exptl_absorpt_correction_T_min 0.7541
_exptl_crystal_density_diffrn 1.693
_exptl_crystal_density_method 'not measured'
_exptl_crystal_F_000 588
_exptl_crystal_size_max 0.20
_exptl_crystal_size_mid 0.18
_exptl_crystal_size_min 0.15
_refine_diff_density_max 0.469
_refine_diff_density_min -0.551
_refine_diff_density_rms 0.078
_refine_ls_extinction_method none
_refine_ls_goodness_of_fit_ref 1.060
_refine_ls_hydrogen_treatment mixed
_refine_ls_matrix_type full
_refine_ls_number_parameters 291
_refine_ls_number_reflns 5217
_refine_ls_number_restraints 0
_refine_ls_restrained_S_all 1.060
_refine_ls_R_factor_all 0.0485
_refine_ls_R_factor_gt 0.0371
_refine_ls_shift/su_max 0.008
_refine_ls_shift/su_mean 0.002
_refine_ls_structure_factor_coef Fsqd
_refine_ls_weighting_details 'calc w=1/[\s^2^(Fo^2^)+(0.0545P)^2^+0.1219P] where P=(Fo^2^+2Fc^2^)/3'
_refine_ls_weighting_scheme calc
_refine_ls_wR_factor_gt 0.0927
_refine_ls_wR_factor_ref 0.0983
_reflns_number_gt 4265
_reflns_number_total 5217
_reflns_threshold_expression >2sigma(I)
_cod_data_source_file ic050987bsi20050616_014415.cif
_cod_data_source_block 1
_cod_depositor_comments
;
The following automatic conversions were performed:
'_symmetry_cell_setting' value 'Triclinic' changed to 'triclinic'
according to '/home/saulius/struct/CIF-dictionaries/cif_core.dic'
dictionary named 'cif_core.dic' version 2.4.1 from 2010-06-29.

Automatic conversion script
Id: cif_fix_enum 1527 2010-12-29 10:47:43Z saulius 
;
_cod_database_code 4310196

loop_
_symmetry_equiv_pos_as_xyz
'x, y, z'
'-x, -y, -z'

loop_
_atom_site_label
_atom_site_type_symbol
_atom_site_fract_x
_atom_site_fract_y
_atom_site_fract_z
_atom_site_U_iso_or_equiv
_atom_site_adp_type
_atom_site_occupancy
_atom_site_symmetry_multiplicity
_atom_site_calc_flag
_atom_site_refinement_flags
_atom_site_disorder_assembly
_atom_site_disorder_group
Mn1 Mn 0.51617(3) 0.33668(3) 0.19818(3) 0.03554(11) Uani 1 1 d . . .
Mn2 Mn 0.19075(3) 0.29505(3) 0.26579(3) 0.03506(11) Uani 1 1 d . . .
S1 S 0.30409(6) 0.41792(5) 0.16889(5) 0.03707(14) Uani 1 1 d . . .
S2 S 0.36306(6) 0.13636(5) 0.04487(5) 0.03853(14) Uani 1 1 d . . .
S3 S 0.43774(6) 0.31708(5) 0.36640(5) 0.03602(14) Uani 1 1 d . . .
S4 S 0.20681(6) 0.08525(5) 0.13853(5) 0.03875(14) Uani 1 1 d . . .
O1 O 0.6100(2) 0.3871(2) 0.00325(18) 0.0703(6) Uani 1 1 d . . .
O2 O 0.7012(3) 0.6068(2) 0.36877(19) 0.0787(7) Uani 1 1 d . . .
O3 O 0.7566(2) 0.2124(2) 0.2571(2) 0.0676(5) Uani 1 1 d . . .
O4 O 0.0584(2) 0.17477(19) 0.40704(16) 0.0597(5) Uani 1 1 d . . .
O5 O 0.1804(2) 0.5539(2) 0.45634(16) 0.0655(5) Uani 1 1 d . . .
O6 O -0.0904(2) 0.2774(2) 0.09875(17) 0.0696(6) Uani 1 1 d . . .
C1 C 0.5719(3) 0.3656(2) 0.0770(2) 0.0468(6) Uani 1 1 d . . .
C2 C 0.6280(3) 0.5021(3) 0.3057(2) 0.0473(6) Uani 1 1 d . . .
C3 C 0.6648(3) 0.2601(3) 0.2319(2) 0.0438(5) Uani 1 1 d . . .
C4 C 0.1109(3) 0.2182(2) 0.3514(2) 0.0438(5) Uani 1 1 d . . .
C5 C 0.1866(3) 0.4556(3) 0.3812(2) 0.0431(5) Uani 1 1 d . . .
C6 C 0.0152(3) 0.2812(3) 0.1646(2) 0.0441(5) Uani 1 1 d . . .
C7 C 0.2182(2) 0.3177(2) 0.00902(19) 0.0366(5) Uani 1 1 d . . .
C8 C 0.2417(2) 0.1905(2) -0.04661(19) 0.0382(5) Uani 1 1 d . . .
C9 C 0.1690(3) 0.1065(2) -0.1699(2) 0.0478(6) Uani 1 1 d . . .
H9 H 0.1836 0.0187 -0.2065 0.057 Uiso 1 1 calc R . .
C10 C 0.0755(3) 0.1524(3) -0.2379(2) 0.0531(6) Uani 1 1 d . . .
H10 H 0.0252 0.0953 -0.3222 0.064 Uiso 1 1 calc R . .
C11 C 0.0531(3) 0.2795(3) -0.1866(2) 0.0470(6) Uani 1 1 d . . .
C12 C 0.1243(3) 0.3619(2) -0.0620(2) 0.0429(5) Uani 1 1 d . . .
H12 H 0.1084 0.4492 -0.0255 0.052 Uiso 1 1 calc R . .
C13 C -0.0441(4) 0.3306(3) -0.2639(3) 0.0718(9) Uani 1 1 d . . .
H13A H -0.0619 0.4148 -0.2100 0.108 Uiso 1 1 calc R . .
H13B H -0.1377 0.2640 -0.3105 0.108 Uiso 1 1 calc R . .
H13C H 0.0038 0.3463 -0.3215 0.108 Uiso 1 1 calc R . .
C14 C 0.4433(2) 0.1495(2) 0.33593(19) 0.0364(5) Uani 1 1 d . . .
C15 C 0.3378(2) 0.0436(2) 0.23459(19) 0.0391(5) Uani 1 1 d . . .
C16 C 0.3477(3) -0.0878(2) 0.2049(2) 0.0487(6) Uani 1 1 d . . .
H16 H 0.2765 -0.1591 0.1359 0.058 Uiso 1 1 calc R . .
C17 C 0.4602(3) -0.1152(3) 0.2750(2) 0.0540(6) Uani 1 1 d . . .
H17 H 0.4649 -0.2056 0.2553 0.065 Uiso 1 1 calc R . .
C18 C 0.5678(3) -0.0114(3) 0.3751(2) 0.0479(6) Uani 1 1 d . . .
C19 C 0.5567(3) 0.1197(2) 0.4051(2) 0.0422(5) Uani 1 1 d . . .
H19 H 0.6280 0.1906 0.4744 0.051 Uiso 1 1 calc R . .
C20 C 0.6954(3) -0.0405(3) 0.4487(3) 0.0653(8) Uani 1 1 d . . .
H20A H 0.7873 0.0063 0.4459 0.098 Uiso 1 1 calc R . .
H20B H 0.6882 -0.1373 0.4133 0.098 Uiso 1 1 calc R . .
H20C H 0.6938 -0.0095 0.5346 0.098 Uiso 1 1 calc R . .

loop_
_atom_site_aniso_label
_atom_site_aniso_U_11
_atom_site_aniso_U_22
_atom_site_aniso_U_33
_atom_site_aniso_U_23
_atom_site_aniso_U_13
_atom_site_aniso_U_12
Mn1 0.03412(19) 0.0352(2) 0.03660(19) 0.01491(15) 0.00851(13) 0.01068(14)
Mn2 0.03319(19) 0.0362(2) 0.03334(19) 0.01320(14) 0.00674(13) 0.01075(14)
S1 0.0403(3) 0.0337(3) 0.0362(3) 0.0141(2) 0.0082(2) 0.0134(2)
S2 0.0431(3) 0.0359(3) 0.0352(3) 0.0131(2) 0.0088(2) 0.0159(2)
S3 0.0357(3) 0.0349(3) 0.0337(3) 0.0129(2) 0.0053(2) 0.0100(2)
S4 0.0393(3) 0.0343(3) 0.0371(3) 0.0135(2) 0.0043(2) 0.0079(2)
O1 0.0885(15) 0.0696(14) 0.0628(12) 0.0327(10) 0.0367(11) 0.0122(11)
O2 0.0871(15) 0.0533(13) 0.0639(12) 0.0124(10) 0.0037(11) -0.0144(11)
O3 0.0544(12) 0.0846(15) 0.0921(14) 0.0539(12) 0.0319(10) 0.0403(11)
O4 0.0640(12) 0.0616(12) 0.0530(10) 0.0285(9) 0.0161(9) 0.0028(10)
O5 0.0846(15) 0.0538(12) 0.0493(11) 0.0115(9) 0.0139(9) 0.0306(10)
O6 0.0401(10) 0.1100(17) 0.0572(11) 0.0388(11) 0.0034(8) 0.0218(11)
C1 0.0467(14) 0.0439(14) 0.0479(13) 0.0169(11) 0.0142(11) 0.0131(11)
C2 0.0478(14) 0.0483(15) 0.0449(13) 0.0213(11) 0.0108(10) 0.0091(12)
C3 0.0412(13) 0.0456(14) 0.0501(13) 0.0224(11) 0.0176(10) 0.0145(11)
C4 0.0389(12) 0.0439(13) 0.0405(12) 0.0147(10) 0.0030(9) 0.0087(10)
C5 0.0439(13) 0.0478(14) 0.0372(12) 0.0191(11) 0.0066(9) 0.0160(11)
C6 0.0400(13) 0.0530(15) 0.0395(12) 0.0189(11) 0.0127(10) 0.0125(11)
C7 0.0375(11) 0.0388(12) 0.0364(11) 0.0184(9) 0.0107(9) 0.0120(9)
C8 0.0416(12) 0.0387(12) 0.0357(11) 0.0177(9) 0.0082(9) 0.0141(10)
C9 0.0582(15) 0.0436(14) 0.0370(12) 0.0144(10) 0.0076(10) 0.0168(12)
C10 0.0589(16) 0.0533(16) 0.0370(13) 0.0157(11) 0.0017(10) 0.0129(13)
C11 0.0473(14) 0.0534(15) 0.0439(13) 0.0270(11) 0.0066(10) 0.0157(11)
C12 0.0453(13) 0.0428(13) 0.0457(13) 0.0222(10) 0.0130(10) 0.0173(10)
C13 0.082(2) 0.073(2) 0.0556(16) 0.0283(15) -0.0010(14) 0.0349(17)
C14 0.0400(12) 0.0381(12) 0.0361(11) 0.0188(9) 0.0120(9) 0.0142(9)
C15 0.0437(12) 0.0395(12) 0.0395(12) 0.0218(10) 0.0110(9) 0.0145(10)
C16 0.0645(16) 0.0380(13) 0.0416(13) 0.0169(10) 0.0109(11) 0.0142(12)
C17 0.0751(19) 0.0436(14) 0.0578(15) 0.0289(12) 0.0261(13) 0.0276(13)
C18 0.0553(15) 0.0564(16) 0.0485(14) 0.0339(12) 0.0190(11) 0.0248(12)
C19 0.0415(13) 0.0482(14) 0.0434(12) 0.0254(11) 0.0111(9) 0.0155(10)
C20 0.0693(19) 0.078(2) 0.0739(19) 0.0475(16) 0.0255(15) 0.0431(16)

loop_
_atom_type_symbol
_atom_type_description
_atom_type_scat_dispersion_real
_atom_type_scat_dispersion_imag
_atom_type_scat_source
C C 0.0033 0.0016 'International Tables Vol C Tables 4.2.6.8 and 6.1.1.4'
H H 0.0000 0.0000 'International Tables Vol C Tables 4.2.6.8 and 6.1.1.4'
O O 0.0106 0.0060 'International Tables Vol C Tables 4.2.6.8 and 6.1.1.4'
S S 0.1246 0.1234 'International Tables Vol C Tables 4.2.6.8 and 6.1.1.4'
Mn Mn 0.3368 0.7283 'International Tables Vol C Tables 4.2.6.8 and 6.1.1.4'

loop_
_geom_angle_atom_site_label_1
_geom_angle_atom_site_label_2
_geom_angle_atom_site_label_3
_geom_angle
_geom_angle_site_symmetry_1
_geom_angle_site_symmetry_3
_geom_angle_publ_flag
C2 Mn1 C1 87.96(11) . . ?
C2 Mn1 C3 91.36(12) . . ?
C1 Mn1 C3 94.15(11) . . ?
C2 Mn1 S2 173.17(8) . . ?
C1 Mn1 S2 87.14(8) . . ?
C3 Mn1 S2 93.74(8) . . ?
C2 Mn1 S1 92.32(9) . . ?
C1 Mn1 S1 94.26(9) . . ?
C3 Mn1 S1 170.94(7) . . ?
S2 Mn1 S1 83.30(2) . . ?
C2 Mn1 S3 88.61(8) . . ?
C1 Mn1 S3 175.07(8) . . ?
C3 Mn1 S3 89.48(7) . . ?
S2 Mn1 S3 95.97(2) . . ?
S1 Mn1 S3 82.33(2) . . ?
C6 Mn2 C4 94.20(10) . . ?
C6 Mn2 C5 92.05(11) . . ?
C4 Mn2 C5 87.16(11) . . ?
C6 Mn2 S4 93.08(8) . . ?
C4 Mn2 S4 88.05(8) . . ?
C5 Mn2 S4 173.22(7) . . ?
C6 Mn2 S3 168.59(7) . . ?
C4 Mn2 S3 96.52(7) . . ?
C5 Mn2 S3 92.38(8) . . ?
S4 Mn2 S3 83.40(2) . . ?
C6 Mn2 S1 87.64(7) . . ?
C4 Mn2 S1 174.51(8) . . ?
C5 Mn2 S1 87.61(8) . . ?
S4 Mn2 S1 97.03(2) . . ?
S3 Mn2 S1 82.05(2) . . ?
C7 S1 Mn1 100.60(8) . . ?
C7 S1 Mn2 103.28(7) . . ?
Mn1 S1 Mn2 91.80(2) . . ?
C8 S2 S4 96.18(8) . . ?
C8 S2 Mn1 102.65(8) . . ?
S4 S2 Mn1 102.26(3) . . ?
C14 S3 Mn2 102.37(8) . . ?
C14 S3 Mn1 100.32(7) . . ?
Mn2 S3 Mn1 91.78(2) . . ?
C15 S4 S2 93.64(8) . . ?
C15 S4 Mn2 104.31(8) . . ?
S2 S4 Mn2 101.50(3) . . ?
O1 C1 Mn1 178.0(2) . . ?
O2 C2 Mn1 176.5(2) . . ?
O3 C3 Mn1 177.3(2) . . ?
O4 C4 Mn2 177.0(2) . . ?
O5 C5 Mn2 176.9(2) . . ?
O6 C6 Mn2 175.8(2) . . ?
C12 C7 C8 118.8(2) . . ?
C12 C7 S1 121.38(18) . . ?
C8 C7 S1 119.83(16) . . ?
C9 C8 C7 121.1(2) . . ?
C9 C8 S2 120.67(19) . . ?
C7 C8 S2 118.18(16) . . ?
C10 C9 C8 118.9(2) . . ?
C10 C9 H9 120.6 . . ?
C8 C9 H9 120.6 . . ?
C9 C10 C11 121.5(2) . . ?
C9 C10 H10 119.3 . . ?
C11 C10 H10 119.3 . . ?
C10 C11 C12 119.1(2) . . ?
C10 C11 C13 120.8(2) . . ?
C12 C11 C13 120.1(2) . . ?
C7 C12 C11 120.6(2) . . ?
C7 C12 H12 119.7 . . ?
C11 C12 H12 119.7 . . ?
C11 C13 H13A 109.5 . . ?
C11 C13 H13B 109.5 . . ?
H13A C13 H13B 109.5 . . ?
C11 C13 H13C 109.5 . . ?
H13A C13 H13C 109.5 . . ?
H13B C13 H13C 109.5 . . ?
C19 C14 C15 118.7(2) . . ?
C19 C14 S3 121.19(17) . . ?
C15 C14 S3 119.91(17) . . ?
C16 C15 C14 120.2(2) . . ?
C16 C15 S4 121.81(18) . . ?
C14 C15 S4 117.65(17) . . ?
C17 C16 C15 120.2(2) . . ?
C17 C16 H16 119.9 . . ?
C15 C16 H16 119.9 . . ?
C16 C17 C18 120.7(2) . . ?
C16 C17 H17 119.7 . . ?
C18 C17 H17 119.7 . . ?
C19 C18 C17 118.9(2) . . ?
C19 C18 C20 120.2(2) . . ?
C17 C18 C20 120.9(2) . . ?
C18 C19 C14 121.3(2) . . ?
C18 C19 H19 119.4 . . ?
C14 C19 H19 119.4 . . ?
C18 C20 H20A 109.5 . . ?
C18 C20 H20B 109.5 . . ?
H20A C20 H20B 109.5 . . ?
C18 C20 H20C 109.5 . . ?
H20A C20 H20C 109.5 . . ?
H20B C20 H20C 109.5 . . ?

loop_
_geom_bond_atom_site_label_1
_geom_bond_atom_site_label_2
_geom_bond_distance
_geom_bond_site_symmetry_2
_geom_bond_publ_flag
Mn1 C2 1.810(3) . ?
Mn1 C1 1.810(3) . ?
Mn1 C3 1.811(3) . ?
Mn1 S2 2.3186(6) . ?
Mn1 S1 2.3538(7) . ?
Mn1 S3 2.4212(6) . ?
Mn2 C6 1.814(2) . ?
Mn2 C4 1.815(3) . ?
Mn2 C5 1.817(3) . ?
Mn2 S4 2.3053(7) . ?
Mn2 S3 2.3611(6) . ?
Mn2 S1 2.4275(6) . ?
S1 C7 1.772(2) . ?
S2 C8 1.766(2) . ?
S2 S4 2.2235(8) . ?
S3 C14 1.766(2) . ?
S4 C15 1.765(2) . ?
O1 C1 1.139(3) . ?
O2 C2 1.143(3) . ?
O3 C3 1.136(3) . ?
O4 C4 1.138(3) . ?
O5 C5 1.148(3) . ?
O6 C6 1.137(3) . ?
C7 C12 1.386(3) . ?
C7 C8 1.389(3) . ?
C8 C9 1.389(3) . ?
C9 C10 1.374(3) . ?
C9 H9 0.9500 . ?
C10 C11 1.378(4) . ?
C10 H10 0.9500 . ?
C11 C12 1.395(3) . ?
C11 C13 1.505(3) . ?
C12 H12 0.9500 . ?
C13 H13A 0.9800 . ?
C13 H13B 0.9800 . ?
C13 H13C 0.9800 . ?
C14 C19 1.389(3) . ?
C14 C15 1.404(3) . ?
C15 C16 1.386(3) . ?
C16 C17 1.375(4) . ?
C16 H16 0.9500 . ?
C17 C18 1.397(4) . ?
C17 H17 0.9500 . ?
C18 C19 1.386(3) . ?
C18 C20 1.508(4) . ?
C19 H19 0.9500 . ?
C20 H20A 0.9800 . ?
C20 H20B 0.9800 . ?
C20 H20C 0.9800 . ?
